data_4321537
loop_
_publ_author_name
'Qian-Feng Zhang'
'Hegen Zheng'
'Wai-Yeung Wong'
'Wing-Tak Wong'
'Wa-Hung Leung'

_publ_section_title
;
 Ruthenium(II) Ammine and Hydrazine Complexes with [N(Ph2PQ)2]- (Q = S,
 Se) Ligands
;
_journal_name_full 'Inorganic Chemistry'
_journal_page_first 5255
_journal_page_last 5264
_journal_paper_doi 10.1021/ic000291c
_journal_volume 39
_journal_year 2000
_chemical_formula_sum 'C71 H68 Cl2 N4 P5 Ru S4'
_chemical_formula_weight 1432.35
_chemical_name_systematic
; 
 ? 
;
_space_group_IT_number 2
_symmetry_cell_setting triclinic
_symmetry_space_group_name_Hall '-P 1'
_symmetry_space_group_name_H-M 'P -1'
_atom_sites_solution_hydrogens geom
_atom_sites_solution_primary direct
_atom_sites_solution_secondary difmap
_audit_creation_method SHELXL-97
_cell_angle_alpha 75.0820(10)
_cell_angle_beta 89.6690(10)
_cell_angle_gamma 62.8650(10)
_cell_formula_units_Z 2
_cell_length_a 13.3573(7)
_cell_length_b 14.5662(8)
_cell_length_c 19.9542(11)
_cell_measurement_temperature 293(2)
_cell_volume 3310.4(3)
_computing_structure_refinement 'SHELXL-97 (Sheldrick, 1997)'
_computing_structure_solution 'SHELXS-97 (Sheldrick, 1990)'
_diffrn_ambient_temperature 293(2)
_diffrn_measured_fraction_theta_full 0.940
_diffrn_measured_fraction_theta_max 0.940
_diffrn_radiation_monochromator graphite
_diffrn_radiation_source 'fine-focus sealed tube'
_diffrn_radiation_type MoK\a
_diffrn_radiation_wavelength 0.71073
_diffrn_reflns_av_R_equivalents 0.0169
_diffrn_reflns_av_sigmaI/netI 0.0424
_diffrn_reflns_limit_h_max 16
_diffrn_reflns_limit_h_min -17
_diffrn_reflns_limit_k_max 14
_diffrn_reflns_limit_k_min -18
_diffrn_reflns_limit_l_max 21
_diffrn_reflns_limit_l_min -25
_diffrn_reflns_number 19723
_diffrn_reflns_theta_full 27.50
_diffrn_reflns_theta_max 27.50
_diffrn_reflns_theta_min 1.64
_exptl_absorpt_coefficient_mu 0.611
_exptl_crystal_density_diffrn 1.437
_exptl_crystal_density_method 'not measured'
_exptl_crystal_F_000 1478
_refine_diff_density_max 2.440
_refine_diff_density_min -1.137
_refine_diff_density_rms 0.106
_refine_ls_extinction_coef 0.0003(4)
_refine_ls_extinction_expression Fc^*^=kFc[1+0.001xFc^2^\l^3^/sin(2\q)]^-1/4^
_refine_ls_extinction_method SHELXL
_refine_ls_goodness_of_fit_ref 0.944
_refine_ls_hydrogen_treatment mixed
_refine_ls_matrix_type full
_refine_ls_number_parameters 785
_refine_ls_number_reflns 14281
_refine_ls_number_restraints 0
_refine_ls_restrained_S_all 0.944
_refine_ls_R_factor_all 0.0723
_refine_ls_R_factor_gt 0.0557
_refine_ls_shift/su_max 1.624
_refine_ls_shift/su_mean 0.052
_refine_ls_structure_factor_coef Fsqd
_refine_ls_weighting_details 'calc w=1/[\s^2^(Fo^2^)+(0.1460P)^2^+1.3413P] where P=(Fo^2^+2Fc^2^)/3'
_refine_ls_weighting_scheme calc
_refine_ls_wR_factor_gt 0.1815
_refine_ls_wR_factor_ref 0.1957
_reflns_number_gt 10747
_reflns_number_total 14281
_reflns_threshold_expression >2sigma(I)
_cod_data_source_file ic000291c_3.cif
_cod_data_source_block wy0071wm
_cod_database_code 4321537

loop_
_symmetry_equiv_pos_as_xyz
'x, y, z'
'-x, -y, -z'

loop_
_atom_site_label
_atom_site_type_symbol
_atom_site_fract_x
_atom_site_fract_y
_atom_site_fract_z
_atom_site_U_iso_or_equiv
_atom_site_adp_type
_atom_site_occupancy
_atom_site_symmetry_multiplicity
_atom_site_calc_flag
_atom_site_refinement_flags
_atom_site_disorder_assembly
_atom_site_disorder_group
C47 C 0.7656(7) -0.0180(7) 0.2200(5) 0.140(4) Uani 1 1 d . . .
H47 H 0.7926 -0.0758 0.2604 0.168 Uiso 1 1 calc R . .
C71 C 0.4865(11) 0.4915(10) 0.3676(9) 0.215(8) Uani 1 1 d . . .
C11 C 0.6998(6) -0.2680(7) 0.3126(4) 0.114(3) Uani 1 1 d . . .
H11 H 0.7211 -0.3158 0.2856 0.137 Uiso 1 1 calc R . .
C9 C 0.7479(4) -0.2048(5) 0.3989(4) 0.0792(18) Uani 1 1 d . . .
H9 H 0.8023 -0.2096 0.4304 0.095 Uiso 1 1 calc R . .
C10 C 0.7791(5) -0.2708(6) 0.3550(4) 0.091(2) Uani 1 1 d . . .
H10 H 0.8553 -0.3171 0.3550 0.109 Uiso 1 1 calc R . .
C23 C -0.0135(6) -0.0293(6) 0.3641(3) 0.0839(19) Uani 1 1 d . . .
H23 H -0.0678 0.0020 0.3918 0.101 Uiso 1 1 calc R . .
C22 C 0.0106(6) -0.1280(6) 0.3587(3) 0.085(2) Uani 1 1 d . . .
H22 H -0.0288 -0.1628 0.3817 0.102 Uiso 1 1 calc R . .
C34 C 0.8013(5) 0.3325(6) 0.1950(4) 0.087(2) Uani 1 1 d . . .
H34 H 0.8759 0.3202 0.1999 0.104 Uiso 1 1 calc R . .
C8 C 0.6359(4) -0.1328(5) 0.3953(3) 0.0673(14) Uani 1 1 d . . .
H8 H 0.6146 -0.0882 0.4244 0.081 Uiso 1 1 calc R . .
C21 C 0.0927(6) -0.1770(6) 0.3195(3) 0.0802(18) Uani 1 1 d . . .
H21 H 0.1110 -0.2456 0.3169 0.096 Uiso 1 1 calc R . .
C20 C 0.1474(5) -0.1226(5) 0.2843(3) 0.0634(13) Uani 1 1 d . . .
H20 H 0.2019 -0.1547 0.2568 0.076 Uiso 1 1 calc R . .
C59 C 0.3595(5) 0.3566(5) 0.4751(3) 0.0658(14) Uani 1 1 d . . .
H59 H 0.4353 0.3175 0.4945 0.079 Uiso 1 1 calc R . .
Ru1 Ru 0.26937(2) 0.25816(2) 0.251816(14) 0.03056(11) Uani 1 1 d . . .
S4 S 0.37080(10) 0.15209(9) 0.16904(6) 0.0451(3) Uani 1 1 d . . .
S2 S 0.13384(8) 0.19279(8) 0.24929(5) 0.0378(2) Uani 1 1 d . . .
P5 P 0.15728(8) 0.35649(8) 0.32074(5) 0.0370(2) Uani 1 1 d . . .
P3 P 0.43798(9) 0.38550(8) 0.16524(5) 0.0354(2) Uani 1 1 d . . .
P4 P 0.45903(8) 0.21442(8) 0.11117(5) 0.0334(2) Uani 1 1 d . . .
S1 S 0.39675(9) 0.10999(8) 0.34922(5) 0.0401(2) Uani 1 1 d . . .
S3 S 0.39654(10) 0.33337(9) 0.25934(5) 0.0447(3) Uani 1 1 d . . .
N2 N 0.4257(3) 0.3374(3) 0.10420(17) 0.0380(7) Uani 1 1 d . . .
P1 P 0.40565(8) -0.03090(8) 0.34623(5) 0.0322(2) Uani 1 1 d . . .
P2 P 0.21061(8) 0.03838(8) 0.24768(5) 0.0339(2) Uani 1 1 d . . .
C31 C 0.5809(4) 0.3674(3) 0.1801(2) 0.0415(9) Uani 1 1 d . . .
N1 N 0.3389(3) -0.0366(3) 0.28230(16) 0.0363(7) Uani 1 1 d . . .
C25 C 0.3500(4) 0.5295(3) 0.1281(2) 0.0429(9) Uani 1 1 d . . .
C7 C 0.5538(3) -0.1251(3) 0.3489(2) 0.0403(9) Uani 1 1 d . . .
C37 C 0.4392(3) 0.2129(3) 0.0215(2) 0.0385(8) Uani 1 1 d . . .
C1 C 0.3707(3) -0.0910(3) 0.42918(19) 0.0366(8) Uani 1 1 d . . .
C13 C 0.2029(3) 0.0311(3) 0.1590(2) 0.0377(8) Uani 1 1 d . . .
C43 C 0.6099(3) 0.1287(3) 0.1393(2) 0.0399(9) Uani 1 1 d . . .
C61 C 0.0551(4) 0.4898(3) 0.2662(2) 0.0452(10) Uani 1 1 d . . .
C55 C 0.2118(4) 0.3904(3) 0.3904(2) 0.0439(9) Uani 1 1 d . . .
C14 C 0.2939(4) -0.0374(3) 0.1331(2) 0.0449(10) Uani 1 1 d . . .
H14 H 0.3618 -0.0842 0.1623 0.054 Uiso 1 1 calc R . .
C2 C 0.3818(4) -0.0660(4) 0.4896(2) 0.0498(11) Uani 1 1 d . . .
H2 H 0.4039 -0.0138 0.4886 0.060 Uiso 1 1 calc R . .
C6 C 0.3359(4) -0.1679(4) 0.4311(2) 0.0490(10) Uani 1 1 d . . .
H6 H 0.3285 -0.1854 0.3904 0.059 Uiso 1 1 calc R . .
C66 C -0.0416(4) 0.5064(4) 0.2294(3) 0.0580(12) Uani 1 1 d . . .
H66 H -0.0593 0.4502 0.2359 0.070 Uiso 1 1 calc R . .
C49 C 0.0714(4) 0.3030(4) 0.3744(2) 0.0468(10) Uani 1 1 d . . .
C42 C 0.4093(4) 0.1407(4) 0.0068(2) 0.0528(11) Uani 1 1 d . . .
H42 H 0.3996 0.0921 0.0433 0.063 Uiso 1 1 calc R . .
C60 C 0.3238(4) 0.3339(4) 0.4196(2) 0.0507(11) Uani 1 1 d . . .
H60 H 0.3757 0.2802 0.4018 0.061 Uiso 1 1 calc R . .
C15 C 0.2850(4) -0.0373(4) 0.0638(3) 0.0551(12) Uani 1 1 d . . .
H15 H 0.3471 -0.0838 0.0468 0.066 Uiso 1 1 calc R . .
C44 C 0.6863(4) 0.1524(4) 0.1030(3) 0.0545(12) Uani 1 1 d . . .
H44 H 0.6608 0.2098 0.0624 0.065 Uiso 1 1 calc R . .
C38 C 0.4532(4) 0.2853(4) -0.0330(2) 0.0526(11) Uani 1 1 d . . .
H38 H 0.4731 0.3346 -0.0237 0.063 Uiso 1 1 calc R . .
C16 C 0.1855(5) 0.0308(5) 0.0204(2) 0.0614(13) Uani 1 1 d . . .
H16 H 0.1798 0.0311 -0.0261 0.074 Uiso 1 1 calc R . .
C32 C 0.6170(5) 0.4270(5) 0.1305(3) 0.0687(15) Uani 1 1 d . . .
H32 H 0.5674 0.4784 0.0913 0.082 Uiso 1 1 calc R . .
C54 C 0.1292(4) 0.1980(4) 0.4153(2) 0.0556(12) Uani 1 1 d . . .
H54 H 0.2068 0.1581 0.4148 0.067 Uiso 1 1 calc R . .
C62 C 0.0800(5) 0.5737(4) 0.2516(3) 0.0664(14) Uani 1 1 d . . .
H62 H 0.1467 0.5640 0.2737 0.080 Uiso 1 1 calc R . .
C24 C 0.0420(4) 0.0260(4) 0.3285(3) 0.0588(12) Uani 1 1 d . . .
H24 H 0.0241 0.0941 0.3318 0.071 Uiso 1 1 calc R . .
C18 C 0.1027(4) 0.0974(5) 0.1154(3) 0.0714(17) Uani 1 1 d . . .
H18 H 0.0395 0.1424 0.1325 0.086 Uiso 1 1 calc R . .
C5 C 0.3119(5) -0.2190(4) 0.4933(3) 0.0613(13) Uani 1 1 d . . .
H5 H 0.2881 -0.2702 0.4944 0.074 Uiso 1 1 calc R . .
C50 C -0.0447(5) 0.3607(5) 0.3771(3) 0.0678(15) Uani 1 1 d . . .
H50 H -0.0853 0.4326 0.3512 0.081 Uiso 1 1 calc R . .
C36 C 0.6560(4) 0.2905(5) 0.2363(3) 0.0655(14) Uani 1 1 d . . .
H36 H 0.6322 0.2498 0.2698 0.079 Uiso 1 1 calc R . .
C41 C 0.3934(5) 0.1390(5) -0.0620(3) 0.0670(15) Uani 1 1 d . . .
H41 H 0.3724 0.0905 -0.0716 0.080 Uiso 1 1 calc R . .
C30 C 0.2983(5) 0.5720(4) 0.0605(3) 0.0595(13) Uani 1 1 d . . .
H30 H 0.3097 0.5267 0.0326 0.071 Uiso 1 1 calc R . .
C53 C 0.0719(5) 0.1516(5) 0.4574(3) 0.0714(16) Uani 1 1 d . . .
H53 H 0.1123 0.0812 0.4858 0.086 Uiso 1 1 calc R . .
C65 C -0.1127(5) 0.6053(6) 0.1829(3) 0.0770(19) Uani 1 1 d . . .
H65 H -0.1780 0.6150 0.1591 0.092 Uiso 1 1 calc R . .
C39 C 0.4377(5) 0.2846(5) -0.1017(3) 0.0695(16) Uani 1 1 d . . .
H39 H 0.4463 0.3338 -0.1384 0.083 Uiso 1 1 calc R . .
C29 C 0.2294(5) 0.6811(4) 0.0333(3) 0.0748(16) Uani 1 1 d . . .
H29 H 0.1923 0.7085 -0.0121 0.090 Uiso 1 1 calc R . .
C12 C 0.5855(5) -0.1942(5) 0.3083(3) 0.084(2) Uani 1 1 d . . .
H12 H 0.5312 -0.1920 0.2781 0.101 Uiso 1 1 calc R . .
C58 C 0.2862(6) 0.4345(6) 0.5015(3) 0.0820(18) Uani 1 1 d . . .
H58 H 0.3117 0.4494 0.5386 0.098 Uiso 1 1 calc R . .
C45 C 0.8018(4) 0.0914(5) 0.1263(3) 0.0640(14) Uani 1 1 d . . .
H45 H 0.8528 0.1092 0.1016 0.077 Uiso 1 1 calc R . .
C64 C -0.0887(6) 0.6874(6) 0.1719(4) 0.095(2) Uani 1 1 d . . .
H64 H -0.1382 0.7544 0.1418 0.114 Uiso 1 1 calc R . .
C63 C 0.0090(7) 0.6718(5) 0.2052(4) 0.096(2) Uani 1 1 d . . .
H63 H 0.0277 0.7276 0.1965 0.116 Uiso 1 1 calc R . .
C4 C 0.3240(5) -0.1928(5) 0.5537(3) 0.0660(15) Uani 1 1 d . . .
H4 H 0.3074 -0.2261 0.5954 0.079 Uiso 1 1 calc R . .
C57 C 0.1709(6) 0.4935(6) 0.4730(3) 0.090(2) Uani 1 1 d . . .
H57 H 0.1201 0.5485 0.4903 0.108 Uiso 1 1 calc R . .
C52 C -0.0395(5) 0.2054(6) 0.4581(3) 0.0734(16) Uani 1 1 d . . .
H52 H -0.0766 0.1716 0.4853 0.088 Uiso 1 1 calc R . .
C35 C 0.7666(5) 0.2722(6) 0.2441(4) 0.090(2) Uani 1 1 d . . .
H35 H 0.8173 0.2192 0.2824 0.108 Uiso 1 1 calc R . .
C26 C 0.3341(6) 0.5991(4) 0.1671(3) 0.0747(17) Uani 1 1 d . . .
H26 H 0.3681 0.5727 0.2132 0.090 Uiso 1 1 calc R . .
C56 C 0.1352(5) 0.4687(5) 0.4196(3) 0.0698(15) Uani 1 1 d . . .
H56 H 0.0585 0.5044 0.4022 0.084 Uiso 1 1 calc R . .
C51 C -0.0994(5) 0.3105(6) 0.4186(3) 0.0814(19) Uani 1 1 d . . .
H51 H -0.1771 0.3484 0.4197 0.098 Uiso 1 1 calc R . .
C46 C 0.8403(5) 0.0080(5) 0.1832(4) 0.091(2) Uani 1 1 d . . .
H46 H 0.9178 -0.0327 0.1981 0.109 Uiso 1 1 calc R . .
C17 C 0.0951(5) 0.0979(5) 0.0459(3) 0.083(2) Uani 1 1 d . . .
H17 H 0.0274 0.1447 0.0165 0.099 Uiso 1 1 calc R . .
C40 C 0.4095(4) 0.2109(5) -0.1151(3) 0.0697(17) Uani 1 1 d . . .
H40 H 0.4012 0.2095 -0.1610 0.084 Uiso 1 1 calc R . .
C33 C 0.7275(6) 0.4102(6) 0.1394(4) 0.092(2) Uani 1 1 d . . .
H33 H 0.7511 0.4523 0.1070 0.111 Uiso 1 1 calc R . .
N3 N 0.1777(3) 0.3830(3) 0.15662(17) 0.0412(8) Uani 1 1 d . . .
H3A H 0.1516 0.4464 0.1664 0.049 Uiso 1 1 calc R . .
H3B H 0.2283 0.3810 0.1263 0.049 Uiso 1 1 calc R . .
C19 C 0.1235(4) -0.0213(4) 0.2884(2) 0.0444(10) Uani 1 1 d . . .
C3 C 0.3599(5) -0.1189(5) 0.5526(3) 0.0649(14) Uani 1 1 d . . .
H3 H 0.3699 -0.1035 0.5937 0.078 Uiso 1 1 calc R . .
C28 C 0.2152(5) 0.7483(5) 0.0717(4) 0.0779(17) Uani 1 1 d . . .
H28 H 0.1694 0.8220 0.0527 0.093 Uiso 1 1 calc R . .
C27 C 0.2668(7) 0.7096(5) 0.1372(4) 0.092(2) Uani 1 1 d . . .
H27 H 0.2578 0.7567 0.1633 0.111 Uiso 1 1 calc R . .
C48 C 0.6499(6) 0.0411(6) 0.1977(4) 0.101(3) Uani 1 1 d . . .
H48 H 0.5997 0.0215 0.2220 0.121 Uiso 1 1 calc R . .
Cl1 Cl 0.5952(4) 0.5070(4) 0.3229(3) 0.237(2) Uani 1 1 d . . .
Cl2 Cl 0.3757(6) 0.6024(3) 0.3590(3) 0.265(3) Uani 1 1 d . . .
N4 N 0.0829(6) 0.3849(6) 0.1200(4) 0.121(2) Uani 1 1 d . . .
C67 C 0.0394(10) 0.496(3) 0.0321(7) 0.405(19) Uani 1 1 d . . .
C69 C -0.0376 0.4210 0.0193 0.050 Uani 1 1 d . . .
C68 C 0.1582 0.3965 0.0027 0.050 Uani 1 1 d . . .
C70 C 0.0243 0.5686 0.0257 0.050 Uani 1 1 d . . .

loop_
_atom_site_aniso_label
_atom_site_aniso_U_11
_atom_site_aniso_U_22
_atom_site_aniso_U_33
_atom_site_aniso_U_23
_atom_site_aniso_U_13
_atom_site_aniso_U_12
C47 0.078(5) 0.127(7) 0.133(7) 0.076(6) -0.035(5) -0.040(5)
C71 0.110(8) 0.132(10) 0.315(19) 0.048(10) 0.038(10) -0.043(7)
C11 0.060(4) 0.139(7) 0.085(5) -0.054(5) 0.009(3) 0.013(4)
C9 0.036(3) 0.081(4) 0.099(5) -0.010(3) -0.009(3) -0.017(3)
C10 0.042(3) 0.090(5) 0.089(5) -0.012(4) 0.017(3) 0.004(3)
C23 0.073(4) 0.116(6) 0.073(4) -0.014(4) 0.029(3) -0.061(4)
C22 0.091(5) 0.111(5) 0.070(4) 0.004(4) 0.003(3) -0.077(4)
C34 0.042(3) 0.106(5) 0.128(6) -0.051(5) 0.010(3) -0.039(3)
C8 0.043(3) 0.071(3) 0.089(4) -0.035(3) -0.001(3) -0.021(2)
C21 0.111(5) 0.089(4) 0.074(4) -0.015(3) 0.005(4) -0.079(4)
C20 0.077(4) 0.070(3) 0.067(3) -0.025(3) 0.012(3) -0.053(3)
C59 0.062(3) 0.081(4) 0.057(3) -0.024(3) -0.006(2) -0.034(3)
Ru1 0.03028(18) 0.03113(17) 0.03068(17) -0.00966(12) 0.00644(12) -0.01439(13)
S4 0.0561(6) 0.0462(6) 0.0515(6) -0.0247(5) 0.0282(5) -0.0340(5)
S2 0.0291(5) 0.0419(5) 0.0441(5) -0.0160(4) 0.0066(4) -0.0163(4)
P5 0.0330(5) 0.0398(5) 0.0372(5) -0.0162(4) 0.0066(4) -0.0136(4)
P3 0.0385(5) 0.0347(5) 0.0374(5) -0.0104(4) 0.0073(4) -0.0208(4)
P4 0.0351(5) 0.0343(5) 0.0336(5) -0.0111(4) 0.0089(4) -0.0177(4)
S1 0.0414(5) 0.0362(5) 0.0419(5) -0.0077(4) -0.0043(4) -0.0194(4)
S3 0.0587(7) 0.0567(6) 0.0370(5) -0.0166(5) 0.0125(5) -0.0405(5)
N2 0.0454(19) 0.0365(17) 0.0353(17) -0.0107(13) 0.0086(14) -0.0217(15)
P1 0.0302(5) 0.0341(5) 0.0307(5) -0.0067(4) 0.0027(4) -0.0151(4)
P2 0.0333(5) 0.0399(5) 0.0326(5) -0.0116(4) 0.0037(4) -0.0200(4)
C31 0.041(2) 0.040(2) 0.048(2) -0.0140(17) 0.0074(18) -0.0219(18)
N1 0.0341(17) 0.0376(17) 0.0376(17) -0.0099(13) 0.0020(13) -0.0177(14)
C25 0.044(2) 0.037(2) 0.052(2) -0.0139(18) 0.0101(19) -0.0220(18)
C7 0.0306(19) 0.039(2) 0.040(2) -0.0020(16) 0.0038(16) -0.0122(16)
C37 0.035(2) 0.040(2) 0.0351(19) -0.0124(16) 0.0043(15) -0.0121(16)
C1 0.0315(19) 0.042(2) 0.0320(18) -0.0048(15) 0.0027(14) -0.0163(16)
C13 0.041(2) 0.041(2) 0.0347(19) -0.0125(16) 0.0012(16) -0.0217(17)
C43 0.039(2) 0.037(2) 0.041(2) -0.0112(16) 0.0035(16) -0.0156(17)
C61 0.037(2) 0.045(2) 0.044(2) -0.0178(18) 0.0022(17) -0.0095(18)
C55 0.043(2) 0.048(2) 0.042(2) -0.0187(18) 0.0036(17) -0.0193(19)
C14 0.045(2) 0.045(2) 0.044(2) -0.0175(18) 0.0029(18) -0.0183(19)
C2 0.056(3) 0.060(3) 0.040(2) -0.015(2) 0.009(2) -0.034(2)
C6 0.051(3) 0.054(3) 0.044(2) -0.0054(19) 0.0020(19) -0.031(2)
C66 0.046(3) 0.065(3) 0.053(3) -0.025(2) 0.001(2) -0.013(2)
C49 0.041(2) 0.062(3) 0.045(2) -0.024(2) 0.0154(18) -0.026(2)
C42 0.061(3) 0.055(3) 0.045(2) -0.020(2) 0.007(2) -0.027(2)
C60 0.049(3) 0.059(3) 0.045(2) -0.019(2) 0.0039(19) -0.025(2)
C15 0.061(3) 0.060(3) 0.053(3) -0.033(2) 0.014(2) -0.027(2)
C44 0.040(2) 0.060(3) 0.054(3) -0.012(2) 0.009(2) -0.018(2)
C38 0.059(3) 0.057(3) 0.039(2) -0.012(2) 0.011(2) -0.026(2)
C16 0.076(4) 0.079(4) 0.038(2) -0.026(2) 0.005(2) -0.039(3)
C32 0.050(3) 0.066(3) 0.086(4) -0.006(3) 0.010(3) -0.032(3)
C54 0.050(3) 0.068(3) 0.045(2) -0.013(2) 0.016(2) -0.026(2)
C62 0.056(3) 0.054(3) 0.072(3) -0.006(3) -0.006(3) -0.018(2)
C24 0.050(3) 0.065(3) 0.058(3) -0.009(2) 0.016(2) -0.029(2)
C18 0.045(3) 0.095(4) 0.054(3) -0.037(3) -0.006(2) -0.008(3)
C5 0.065(3) 0.070(3) 0.056(3) -0.001(2) 0.004(2) -0.046(3)
C50 0.051(3) 0.075(4) 0.074(4) -0.024(3) 0.025(3) -0.026(3)
C36 0.053(3) 0.073(4) 0.064(3) -0.006(3) -0.005(2) -0.031(3)
C41 0.069(3) 0.082(4) 0.059(3) -0.043(3) 0.003(3) -0.032(3)
C30 0.065(3) 0.043(2) 0.061(3) -0.006(2) -0.008(2) -0.022(2)
C53 0.071(4) 0.094(4) 0.054(3) -0.014(3) 0.023(3) -0.047(3)
C65 0.044(3) 0.089(5) 0.064(3) -0.028(3) -0.008(2) 0.001(3)
C39 0.068(3) 0.075(4) 0.040(3) -0.009(2) 0.008(2) -0.017(3)
C29 0.081(4) 0.047(3) 0.081(4) -0.001(3) -0.013(3) -0.027(3)
C12 0.054(3) 0.099(5) 0.065(3) -0.044(3) 0.004(3) 0.002(3)
C58 0.099(5) 0.103(5) 0.061(3) -0.040(3) 0.000(3) -0.052(4)
C45 0.040(3) 0.083(4) 0.065(3) -0.022(3) 0.007(2) -0.025(3)
C64 0.077(5) 0.064(4) 0.084(5) -0.001(3) -0.009(4) 0.005(3)
C63 0.093(5) 0.058(4) 0.106(5) -0.001(3) -0.004(4) -0.020(3)
C4 0.066(3) 0.082(4) 0.044(3) 0.005(2) 0.011(2) -0.042(3)
C57 0.094(5) 0.099(5) 0.076(4) -0.060(4) 0.007(4) -0.026(4)
C52 0.072(4) 0.097(5) 0.064(3) -0.022(3) 0.026(3) -0.051(4)
C35 0.050(3) 0.102(5) 0.098(5) -0.015(4) -0.014(3) -0.026(3)
C26 0.105(5) 0.046(3) 0.063(3) -0.016(2) 0.003(3) -0.027(3)
C56 0.057(3) 0.076(4) 0.072(3) -0.044(3) 0.002(3) -0.016(3)
C51 0.049(3) 0.119(6) 0.087(4) -0.039(4) 0.031(3) -0.043(3)
C46 0.047(3) 0.078(4) 0.109(5) 0.002(4) -0.016(3) -0.013(3)
C17 0.066(4) 0.101(5) 0.053(3) -0.033(3) -0.017(3) -0.011(3)
C40 0.053(3) 0.092(4) 0.043(3) -0.033(3) -0.005(2) -0.009(3)
C33 0.067(4) 0.107(5) 0.119(6) -0.023(4) 0.029(4) -0.060(4)
N3 0.0416(19) 0.0437(19) 0.0350(17) -0.0099(14) 0.0023(14) -0.0181(15)
C19 0.043(2) 0.055(3) 0.039(2) -0.0046(18) -0.0014(17) -0.032(2)
C3 0.075(4) 0.083(4) 0.039(2) -0.019(2) 0.015(2) -0.039(3)
C28 0.072(4) 0.043(3) 0.096(5) -0.001(3) 0.000(3) -0.018(3)
C27 0.119(6) 0.048(3) 0.109(5) -0.039(3) 0.026(5) -0.030(4)
C48 0.063(4) 0.099(5) 0.094(5) 0.046(4) -0.007(3) -0.037(4)
Cl1 0.201(4) 0.235(5) 0.260(5) -0.107(4) -0.027(4) -0.069(4)
Cl2 0.366(7) 0.140(3) 0.252(5) -0.086(3) 0.084(5) -0.075(4)
N4 0.112(5) 0.145(6) 0.111(5) -0.026(4) 0.007(4) -0.071(5)
C67 0.107(8) 1.03(6) 0.167(11) -0.32(2) 0.065(8) -0.271(19)
C69 0.050 0.050 0.050 -0.014 0.006 -0.024
C68 0.050 0.050 0.050 -0.014 0.006 -0.024
C70 0.050 0.050 0.050 -0.014 0.006 -0.024

loop_
_atom_type_symbol
_atom_type_description
_atom_type_scat_dispersion_real
_atom_type_scat_dispersion_imag
_atom_type_scat_source
C C 0.0033 0.0016 'International Tables Vol C Tables 4.2.6.8 and 6.1.1.4'
Ru Ru -1.2594 0.8363 'International Tables Vol C Tables 4.2.6.8 and 6.1.1.4'
S S 0.1246 0.1234 'International Tables Vol C Tables 4.2.6.8 and 6.1.1.4'
P P 0.1023 0.0942 'International Tables Vol C Tables 4.2.6.8 and 6.1.1.4'
N N 0.0061 0.0033 'International Tables Vol C Tables 4.2.6.8 and 6.1.1.4'
Cl Cl 0.1484 0.1585 'International Tables Vol C Tables 4.2.6.8 and 6.1.1.4'
H H 0.0000 0.0000 'International Tables Vol C Tables 4.2.6.8 and 6.1.1.4'

loop_
_geom_angle_atom_site_label_1
_geom_angle_atom_site_label_2
_geom_angle_atom_site_label_3
_geom_angle
_geom_angle_site_symmetry_1
_geom_angle_site_symmetry_3
_geom_angle_publ_flag
C46 C47 C48 120.6(6) . . ?
Cl2 C71 Cl1 112.8(7) . . ?
C10 C11 C12 120.9(7) . . ?
C8 C9 C10 119.1(6) . . ?
C11 C10 C9 120.2(5) . . ?
C22 C23 C24 120.9(6) . . ?
C23 C22 C21 120.5(5) . . ?
C33 C34 C35 120.4(6) . . ?
C9 C8 C7 121.1(5) . . ?
C20 C21 C22 118.7(6) . . ?
C21 C20 C19 121.8(6) . . ?
C58 C59 C60 120.9(5) . . ?
N3 Ru1 P5 93.10(10) . . ?
N3 Ru1 S2 89.17(10) . . ?
P5 Ru1 S2 86.09(4) . . ?
N3 Ru1 S1 171.40(10) . . ?
P5 Ru1 S1 94.47(4) . . ?
S2 Ru1 S1 95.41(4) . . ?
N3 Ru1 S3 90.68(10) . . ?
P5 Ru1 S3 89.49(4) . . ?
S2 Ru1 S3 175.56(4) . . ?
S1 Ru1 S3 85.31(4) . . ?
N3 Ru1 S4 83.27(10) . . ?
P5 Ru1 S4 172.95(4) . . ?
S2 Ru1 S4 87.81(3) . . ?
S1 Ru1 S4 89.62(4) . . ?
S3 Ru1 S4 96.58(4) . . ?
P4 S4 Ru1 112.10(5) . . ?
P2 S2 Ru1 111.03(5) . . ?
C61 P5 C55 101.5(2) . . ?
C61 P5 C49 105.2(2) . . ?
C55 P5 C49 96.7(2) . . ?
C61 P5 Ru1 109.55(14) . . ?
C55 P5 Ru1 123.86(14) . . ?
C49 P5 Ru1 117.50(15) . . ?
N2 P3 C25 103.38(19) . . ?
N2 P3 C31 111.48(19) . . ?
C25 P3 C31 104.88(19) . . ?
N2 P3 S3 118.46(13) . . ?
C25 P3 S3 111.01(15) . . ?
C31 P3 S3 106.86(15) . . ?
N2 P4 C43 110.31(19) . . ?
N2 P4 C37 103.98(18) . . ?
C43 P4 C37 104.62(18) . . ?
N2 P4 S4 117.56(13) . . ?
C43 P4 S4 110.22(14) . . ?
C37 P4 S4 109.19(15) . . ?
P1 S1 Ru1 111.80(5) . . ?
P3 S3 Ru1 112.09(5) . . ?
P3 N2 P4 126.9(2) . . ?
N1 P1 C7 106.00(19) . . ?
N1 P1 C1 109.99(18) . . ?
C7 P1 C1 102.38(17) . . ?
N1 P1 S1 120.60(13) . . ?
C7 P1 S1 107.74(15) . . ?
C1 P1 S1 108.56(14) . . ?
N1 P2 C13 107.30(18) . . ?
N1 P2 C19 109.43(18) . . ?
C13 P2 C19 103.07(19) . . ?
N1 P2 S2 118.72(13) . . ?
C13 P2 S2 110.32(14) . . ?
C19 P2 S2 106.90(16) . . ?
C36 C31 C32 119.1(5) . . ?
C36 C31 P3 121.5(4) . . ?
C32 C31 P3 119.1(4) . . ?
P2 N1 P1 129.3(2) . . ?
C30 C25 C26 118.0(4) . . ?
C30 C25 P3 121.1(3) . . ?
C26 C25 P3 120.8(4) . . ?
C12 C7 C8 119.0(4) . . ?
C12 C7 P1 120.6(4) . . ?
C8 C7 P1 120.3(4) . . ?
C42 C37 C38 119.2(4) . . ?
C42 C37 P4 120.7(3) . . ?
C38 C37 P4 120.2(3) . . ?
C2 C1 C6 119.3(4) . . ?
C2 C1 P1 122.6(3) . . ?
C6 C1 P1 118.1(3) . . ?
C18 C13 C14 118.7(4) . . ?
C18 C13 P2 118.7(3) . . ?
C14 C13 P2 122.6(3) . . ?
C44 C43 C48 118.7(5) . . ?
C44 C43 P4 119.8(3) . . ?
C48 C43 P4 121.5(4) . . ?
C62 C61 C66 116.8(5) . . ?
C62 C61 P5 120.8(4) . . ?
C66 C61 P5 121.6(4) . . ?
C60 C55 C56 118.4(4) . . ?
C60 C55 P5 122.2(3) . . ?
C56 C55 P5 119.0(4) . . ?
C13 C14 C15 120.5(4) . . ?
C1 C2 C3 120.3(5) . . ?
C1 C6 C5 120.6(5) . . ?
C61 C66 C65 121.1(6) . . ?
C54 C49 C50 118.4(5) . . ?
C54 C49 P5 116.0(3) . . ?
C50 C49 P5 125.6(4) . . ?
C37 C42 C41 121.2(5) . . ?
C59 C60 C55 120.4(5) . . ?
C16 C15 C14 120.4(4) . . ?
C43 C44 C45 120.5(5) . . ?
C37 C38 C39 120.3(5) . . ?
C17 C16 C15 119.3(4) . . ?
C31 C32 C33 119.8(6) . . ?
C49 C54 C53 120.0(5) . . ?
C61 C62 C63 121.7(6) . . ?
C19 C24 C23 119.4(6) . . ?
C13 C18 C17 120.4(5) . . ?
C4 C5 C6 119.2(5) . . ?
C51 C50 C49 119.8(6) . . ?
C31 C36 C35 120.9(6) . . ?
C40 C41 C42 118.3(5) . . ?
C25 C30 C29 120.7(5) . . ?
C52 C53 C54 121.6(6) . . ?
C64 C65 C66 120.8(6) . . ?
C40 C39 C38 119.5(5) . . ?
C28 C29 C30 120.6(6) . . ?
C7 C12 C11 119.6(6) . . ?
C59 C58 C57 120.1(5) . . ?
C46 C45 C44 120.8(5) . . ?
C65 C64 C63 119.4(6) . . ?
C64 C63 C62 120.1(7) . . ?
C3 C4 C5 120.7(4) . . ?
C56 C57 C58 118.8(6) . . ?
C53 C52 C51 119.9(6) . . ?
C34 C35 C36 119.5(6) . . ?
C25 C26 C27 119.8(6) . . ?
C57 C56 C55 121.2(5) . . ?
C52 C51 C50 120.2(5) . . ?
C45 C46 C47 119.8(6) . . ?
C16 C17 C18 120.7(5) . . ?
C39 C40 C41 121.5(5) . . ?
C34 C33 C32 120.2(6) . . ?
N4 N3 Ru1 120.5(4) . . ?
C24 C19 C20 118.7(4) . . ?
C24 C19 P2 122.3(4) . . ?
C20 C19 P2 118.7(4) . . ?
C4 C3 C2 119.9(5) . . ?
C27 C28 C29 120.1(5) . . ?
C28 C27 C26 120.7(6) . . ?
C43 C48 C47 119.5(6) . . ?
N3 N4 C67 107.1(7) . . ?
C70 C67 C69 41.3(10) . 2_565 ?
C70 C67 C67 104(3) . 2_565 ?
C69 C67 C67 77.4(17) 2_565 2_565 ?
C70 C67 C68 124.8(12) . . ?
C69 C67 C68 92.5(6) 2_565 . ?
C67 C67 C68 87.4(14) 2_565 . ?
C70 C67 C69 138.9(11) . . ?
C69 C67 C69 122.8(6) 2_565 . ?
C67 C67 C69 45.5(15) 2_565 . ?
C68 C67 C69 85.9(12) . . ?
C70 C67 N4 126.3(9) . . ?
C69 C67 N4 159.5(9) 2_565 . ?
C67 C67 N4 123(3) 2_565 . ?
C68 C67 N4 85.4(12) . . ?
C69 C67 N4 77.4(11) . . ?
C70 C67 C70 130.7(13) . 2_565 ?
C69 C67 C70 100.3(5) 2_565 2_565 ?
C67 C67 C70 26.9(15) 2_565 2_565 ?
C68 C67 C70 72.4(8) . 2_565 ?
C69 C67 C70 26.0(3) . 2_565 ?
N4 C67 C70 98.5(14) . 2_565 ?
C70 C69 C67 44.6(8) 2_565 2_565 ?
C70 C69 C67 88.9(4) 2_565 . ?
C67 C69 C67 57.2(6) 2_565 . ?
C69 C70 C67 94.1(7) 2_565 . ?
C69 C70 C67 65.0(5) 2_565 2_565 ?
C67 C70 C67 49.3(13) . 2_565 ?

loop_
_geom_bond_atom_site_label_1
_geom_bond_atom_site_label_2
_geom_bond_distance
_geom_bond_site_symmetry_2
_geom_bond_publ_flag
C47 C46 1.368(10) . ?
C47 C48 1.387(9) . ?
C71 Cl2 1.583(13) . ?
C71 Cl1 1.771(13) . ?
C11 C10 1.338(11) . ?
C11 C12 1.397(8) . ?
C9 C8 1.369(7) . ?
C9 C10 1.390(10) . ?
C23 C22 1.357(10) . ?
C23 C24 1.395(7) . ?
C22 C21 1.373(10) . ?
C34 C33 1.354(10) . ?
C34 C35 1.366(10) . ?
C8 C7 1.385(7) . ?
C21 C20 1.376(8) . ?
C20 C19 1.385(7) . ?
C59 C58 1.347(8) . ?
C59 C60 1.378(7) . ?
Ru1 N3 2.152(3) . ?
Ru1 P5 2.2845(10) . ?
Ru1 S2 2.4051(10) . ?
Ru1 S1 2.4205(10) . ?
Ru1 S3 2.4276(11) . ?
Ru1 S4 2.5159(10) . ?
S4 P4 1.9917(14) . ?
S2 P2 2.0110(14) . ?
P5 C61 1.825(4) . ?
P5 C55 1.843(4) . ?
P5 C49 1.855(5) . ?
P3 N2 1.596(3) . ?
P3 C25 1.814(4) . ?
P3 C31 1.820(4) . ?
P3 S3 2.0115(14) . ?
P4 N2 1.604(3) . ?
P4 C43 1.815(4) . ?
P4 C37 1.817(4) . ?
S1 P1 2.0173(14) . ?
P1 N1 1.601(3) . ?
P1 C7 1.814(4) . ?
P1 C1 1.829(4) . ?
P2 N1 1.589(3) . ?
P2 C13 1.807(4) . ?
P2 C19 1.822(4) . ?
C31 C36 1.364(7) . ?
C31 C32 1.377(7) . ?
C25 C30 1.368(6) . ?
C25 C26 1.373(7) . ?
C7 C12 1.368(7) . ?
C37 C42 1.377(6) . ?
C37 C38 1.386(6) . ?
C1 C2 1.372(6) . ?
C1 C6 1.387(6) . ?
C13 C18 1.372(6) . ?
C13 C14 1.374(6) . ?
C43 C44 1.368(6) . ?
C43 C48 1.375(7) . ?
C61 C62 1.370(7) . ?
C61 C66 1.378(7) . ?
C55 C60 1.376(6) . ?
C55 C56 1.400(6) . ?
C14 C15 1.388(6) . ?
C2 C3 1.402(7) . ?
C6 C5 1.392(6) . ?
C66 C65 1.383(8) . ?
C49 C54 1.375(7) . ?
C49 C50 1.396(7) . ?
C42 C41 1.398(6) . ?
C15 C16 1.367(7) . ?
C44 C45 1.389(7) . ?
C38 C39 1.391(7) . ?
C16 C17 1.358(8) . ?
C32 C33 1.386(8) . ?
C54 C53 1.385(7) . ?
C62 C63 1.376(8) . ?
C24 C19 1.373(7) . ?
C18 C17 1.389(7) . ?
C5 C4 1.385(8) . ?
C50 C51 1.386(8) . ?
C36 C35 1.379(8) . ?
C41 C40 1.379(9) . ?
C30 C29 1.377(7) . ?
C53 C52 1.330(8) . ?
C65 C64 1.339(10) . ?
C39 C40 1.371(9) . ?
C29 C28 1.340(9) . ?
C58 C57 1.409(9) . ?
C45 C46 1.326(8) . ?
C64 C63 1.362(11) . ?
C4 C3 1.360(8) . ?
C57 C56 1.362(8) . ?
C52 C51 1.369(9) . ?
C26 C27 1.395(8) . ?
N3 N4 1.451(8) . ?
C28 C27 1.332(9) . ?
N4 C67 1.93(2) . ?
C67 C70 0.96(3) . ?
C67 C69 1.36(3) 2_565 ?
C67 C67 1.605(19) 2_565 ?
C67 C68 1.812(19) . ?
C67 C69 1.86(2) . ?
C67 C70 2.056(18) 2_565 ?
C69 C70 0.9020 2_565 ?
C69 C67 1.36(3) 2_565 ?
C70 C69 0.9019 2_565 ?
C70 C67 2.056(18) 2_565 ?
